data_4346774
loop_
_publ_author_name
'Thomassen, Ivar K.'
'Vazquez-Lima, Hugo'
'Gagnon, Kevin J.'
'Ghosh, Abhik'

_publ_section_title
;
 Octaiodoporphyrin.
;
_journal_issue 23
_journal_name_full 'Inorganic chemistry'
_journal_page_first 11493
_journal_page_last 11497
_journal_paper_doi 10.1021/acs.inorgchem.5b02127
_journal_volume 54
_journal_year 2015
_chemical_formula_sum 'C50 H24 F12 I8 N4 O2 Zn'
_chemical_formula_weight 2021.30
_space_group_crystal_system monoclinic
_space_group_IT_number 14
_space_group_name_Hall '-P 2ybc'
_space_group_name_H-M_alt 'P 1 21/c 1'
_atom_sites_solution_hydrogens mixed
_audit_creation_method SHELXL-2014/7
_cell_angle_alpha 90
_cell_angle_beta 91.095(2)
_cell_angle_gamma 90
_cell_formula_units_Z 4
_cell_length_a 13.7472(5)
_cell_length_b 13.4249(5)
_cell_length_c 28.9319(10)
_cell_measurement_reflns_used 9805
_cell_measurement_temperature 100(2)
_cell_measurement_theta_max 30.272
_cell_measurement_theta_min 2.427
_cell_volume 5338.5(3)
_computing_cell_refinement 'SAINT V8.34A Bruker-AXS, Madison WI'
_computing_data_collection 'Bruker APEX2 Bruker-AXS, Madison WI'
_computing_data_reduction 'SAINT V8.34A Bruker-AXS, Madison WI'
_computing_molecular_graphics
;
Bruker SHELXTL Bruker-AXS, Madison WI
O. V. Dolomanov, L. J. Bourhis, R. J. Gildea, J. A. K. Howard and H. Puschmann,
OLEX2: a complete structure solution, refinement and analysis program.
J. Appl. Cryst. (2009). 42, 339-341.
and local programs
;
_computing_publication_material 'Bruker SHELXTL Bruker-AXS, Madison WI'
_computing_structure_refinement 'SHELXL-2014/7 (Sheldrick, 2013)'
_computing_structure_solution 'SHELXT 2014/4 Bruker-AXS, Madison WI'
_diffrn_ambient_temperature 100(2)
_diffrn_detector_area_resol_mean 10.42
_diffrn_measured_fraction_theta_full 1.000
_diffrn_measured_fraction_theta_max 1.000
_diffrn_measurement_device_type 'Bruker D8 with PHOTON 100 detector'
_diffrn_measurement_method '\f and \w shutterless scans'
_diffrn_radiation_monochromator 'silicon 111'
_diffrn_radiation_type synchrotron
_diffrn_radiation_wavelength 0.7749
_diffrn_reflns_av_R_equivalents 0.0740
_diffrn_reflns_av_unetI/netI 0.0473
_diffrn_reflns_Laue_measured_fraction_full 1.000
_diffrn_reflns_Laue_measured_fraction_max 1.000
_diffrn_reflns_limit_h_max 17
_diffrn_reflns_limit_h_min -17
_diffrn_reflns_limit_k_max 16
_diffrn_reflns_limit_k_min -16
_diffrn_reflns_limit_l_max 36
_diffrn_reflns_limit_l_min -36
_diffrn_reflns_number 73093
_diffrn_reflns_point_group_measured_fraction_full 1.000
_diffrn_reflns_point_group_measured_fraction_max 1.000
_diffrn_reflns_theta_full 27.706
_diffrn_reflns_theta_max 29.369
_diffrn_reflns_theta_min 2.207
_diffrn_source
;
Advanced Light Source, station 11.3.1
;
_exptl_absorpt_coefficient_mu 6.455
_exptl_absorpt_correction_T_max 0.938
_exptl_absorpt_correction_T_min 0.773
_exptl_absorpt_correction_type multi-scan
_exptl_absorpt_process_details 'SADABS-2014/4 - Bruker AXS, Madison WI'
_exptl_crystal_colour green
_exptl_crystal_density_diffrn 2.515
_exptl_crystal_description plate
_exptl_crystal_F_000 3720
_exptl_crystal_size_max 0.065
_exptl_crystal_size_mid 0.040
_exptl_crystal_size_min 0.010
_refine_diff_density_max 2.970
_refine_diff_density_min -2.400
_refine_diff_density_rms 0.191
_refine_ls_extinction_method none
_refine_ls_goodness_of_fit_ref 1.058
_refine_ls_hydrogen_treatment constr
_refine_ls_matrix_type full
_refine_ls_number_parameters 753
_refine_ls_number_reflns 11341
_refine_ls_number_restraints 181
_refine_ls_restrained_S_all 1.057
_refine_ls_R_factor_all 0.0621
_refine_ls_R_factor_gt 0.0422
_refine_ls_shift/su_max 0.001
_refine_ls_shift/su_mean 0.000
_refine_ls_structure_factor_coef Fsqd
_refine_ls_weighting_details 'w=1/[\s^2^(Fo^2^)+(0.0149P)^2^+56.8135P] where P=(Fo^2^+2Fc^2^)/3'
_refine_ls_weighting_scheme calc
_refine_ls_wR_factor_gt 0.0768
_refine_ls_wR_factor_ref 0.0824
_reflns_Friedel_coverage 0.000
_reflns_number_gt 8903
_reflns_number_total 11341
_reflns_threshold_expression 'I > 2\s(I)'
_cod_data_source_file ic5b02127_si_002.cif
_cod_data_source_block zni8
_cod_original_sg_symbol_H-M 'P 21/c'
_cod_database_code 4346774
_shelx_shelxl_version_number 2014/7
_shelx_space_group_comment
;
The symmetry employed for this shelxl refinement is uniquely defined
by the following loop, which should always be used as a source of
symmetry information in preference to the above space-group names.
They are only intended as comments.
;
_shelx_estimated_absorpt_t_min 0.679
_shelx_estimated_absorpt_t_max 0.938

loop_
_space_group_symop_operation_xyz
'x, y, z'
'-x, y+1/2, -z+1/2'
'-x, -y, -z'
'x, -y-1/2, z-1/2'

loop_
_atom_site_label
_atom_site_type_symbol
_atom_site_fract_x
_atom_site_fract_y
_atom_site_fract_z
_atom_site_U_iso_or_equiv
_atom_site_adp_type
_atom_site_occupancy
_atom_site_site_symmetry_order
_atom_site_calc_flag
_atom_site_refinement_flags_posn
_atom_site_refinement_flags_adp
_atom_site_refinement_flags_occupancy
_atom_site_disorder_assembly
_atom_site_disorder_group
Zn1 Zn 0.25431(6) 0.50379(6) 0.43993(3) 0.01604(17) Uani 1 1 d . . . . .
I1 I 0.34616(4) 0.10302(4) 0.37772(2) 0.02540(11) Uani 1 1 d . . . . .
I2 I 0.26519(4) 0.07774(3) 0.49778(2) 0.02400(11) Uani 1 1 d . . . . .
I3 I -0.03619(3) 0.40961(4) 0.58632(2) 0.02571(11) Uani 1 1 d . . . . .
I4 I 0.04931(3) 0.66610(4) 0.60935(2) 0.02298(11) Uani 1 1 d . . . . .
I5 I 0.45843(3) 0.84840(4) 0.52526(2) 0.02346(11) Uani 1 1 d . . . . .
I6 I 0.49804(3) 0.85616(4) 0.40129(2) 0.02220(11) Uani 1 1 d . . . . .
I7 I 0.13300(4) 0.70155(4) 0.26237(2) 0.02420(11) Uani 1 1 d . . . . .
I8 I 0.07571(3) 0.42939(4) 0.25255(2) 0.02332(11) Uani 1 1 d . . . . .
N1 N 0.2076(4) 0.3593(4) 0.43242(18) 0.0174(12) Uani 1 1 d . . . . .
N2 N 0.2065(4) 0.5017(4) 0.50655(18) 0.0155(12) Uani 1 1 d . . . . .
N3 N 0.2735(4) 0.6554(4) 0.44361(18) 0.0134(11) Uani 1 1 d . . . . .
N4 N 0.2554(4) 0.5148(4) 0.36865(18) 0.0145(12) Uani 1 1 d . . . . .
C1 C 0.2359(5) 0.3038(5) 0.3951(2) 0.0156(14) Uani 1 1 d . . . . .
C2 C 0.2600(5) 0.2052(5) 0.4110(2) 0.0196(15) Uani 1 1 d . . . . .
C3 C 0.2356(5) 0.1997(5) 0.4563(2) 0.0198(15) Uani 1 1 d . . . . .
C4 C 0.2000(5) 0.2971(5) 0.4690(2) 0.0168(14) Uani 1 1 d . . . . .
C5 C 0.1552(5) 0.3274(5) 0.5105(2) 0.0177(15) Uani 1 1 d . . . . .
C6 C 0.1487(5) 0.4279(5) 0.5243(2) 0.0164(14) Uani 1 1 d . . . . .
C7 C 0.0895(5) 0.4708(5) 0.5601(2) 0.0158(14) Uani 1 1 d . . . . .
C8 C 0.1185(5) 0.5660(5) 0.5657(2) 0.0147(14) Uani 1 1 d . . . . .
C9 C 0.1938(5) 0.5865(5) 0.5323(2) 0.0162(14) Uani 1 1 d . . . . .
C10 C 0.2492(5) 0.6743(5) 0.5264(2) 0.0153(14) Uani 1 1 d . . . . .
C11 C 0.2968(5) 0.6994(5) 0.4850(2) 0.0156(14) Uani 1 1 d . . . . .
C12 C 0.3694(5) 0.7751(5) 0.4775(2) 0.0175(14) Uani 1 1 d . . . . .
C13 C 0.3850(5) 0.7780(5) 0.4314(2) 0.0145(14) Uani 1 1 d . . . . .
C14 C 0.3204(5) 0.7053(5) 0.4091(2) 0.0159(14) Uani 1 1 d . . . . .
C15 C 0.2993(5) 0.6888(5) 0.3627(2) 0.0144(14) Uani 1 1 d . . . . .
C16 C 0.2492(5) 0.6039(5) 0.3463(2) 0.0144(14) Uani 1 1 d . . . . .
C17 C 0.1942(5) 0.5903(5) 0.3036(2) 0.0153(14) Uani 1 1 d . . . . .
C18 C 0.1733(5) 0.4916(5) 0.3000(2) 0.0148(14) Uani 1 1 d . . . . .
C19 C 0.2158(5) 0.4434(5) 0.3398(2) 0.0163(14) Uani 1 1 d . . . . .
C20 C 0.2250(5) 0.3409(5) 0.3499(2) 0.0149(14) Uani 1 1 d . . . . .
C21 C 0.1107(5) 0.2490(5) 0.5383(2) 0.0165(14) Uani 1 1 d . . . . .
C22 C 0.0370(5) 0.1884(5) 0.5181(2) 0.0221(16) Uani 1 1 d . . . . .
H22A H 0.0176 0.1991 0.4868 0.027 Uiso 1 1 calc R U . . .
C23 C -0.0076(5) 0.1134(6) 0.5434(3) 0.0268(17) Uani 1 1 d . . . . .
H23A H -0.0577 0.0736 0.5298 0.032 Uiso 1 1 calc R U . . .
C24 C 0.0227(5) 0.0981(5) 0.5885(3) 0.0216(15) Uani 1 1 d . . . . .
C25 C 0.0955(5) 0.1561(5) 0.6093(2) 0.0198(15) Uani 1 1 d . . . . .
H25A H 0.1155 0.1441 0.6404 0.024 Uiso 1 1 calc R U . . .
C26 C 0.1375(5) 0.2303(5) 0.5843(2) 0.0197(15) Uani 1 1 d . . . . .
H26A H 0.1865 0.2703 0.5985 0.024 Uiso 1 1 calc R U . . .
C27 C 0.2575(5) 0.7447(5) 0.5655(2) 0.0164(14) Uani 1 1 d . . . . .
C28 C 0.3022(5) 0.7153(5) 0.6072(2) 0.0188(15) Uani 1 1 d . . . . .
H28A H 0.3193 0.6475 0.6119 0.023 Uiso 1 1 calc R U . . .
C29 C 0.3217(5) 0.7845(5) 0.6416(2) 0.0204(15) Uani 1 1 d . . . . .
H29A H 0.3534 0.7642 0.6695 0.025 Uiso 1 1 calc R U . . .
C30 C 0.2952(5) 0.8827(6) 0.6355(2) 0.0210(16) Uani 1 1 d . . . . .
C31 C 0.2452(5) 0.9124(5) 0.5958(2) 0.0208(15) Uani 1 1 d . . . . .
H31A H 0.2243 0.9795 0.5924 0.025 Uiso 1 1 calc R U . . .
C32 C 0.2261(5) 0.8439(5) 0.5611(2) 0.0175(14) Uani 1 1 d . . . . .
H32A H 0.1913 0.8641 0.5340 0.021 Uiso 1 1 calc R U . . .
C33 C 0.3359(5) 0.7587(5) 0.3262(2) 0.0125(13) Uani 1 1 d . . . . .
C34 C 0.3058(5) 0.8562(5) 0.3240(2) 0.0158(14) Uani 1 1 d . . . . .
H34A H 0.2605 0.8808 0.3456 0.019 Uiso 1 1 calc R U . . .
C35 C 0.3416(5) 0.9191(5) 0.2899(2) 0.0187(15) Uani 1 1 d . . . . .
H35A H 0.3198 0.9861 0.2876 0.022 Uiso 1 1 calc R U . . .
C36 C 0.4094(5) 0.8827(5) 0.2594(2) 0.0188(15) Uani 1 1 d . . . . .
C37 C 0.4388(5) 0.7843(5) 0.2611(2) 0.0188(15) Uani 1 1 d . . . . .
H37A H 0.4846 0.7596 0.2397 0.023 Uiso 1 1 calc R U . . .
C38 C 0.4008(5) 0.7227(5) 0.2941(2) 0.0158(14) Uani 1 1 d . . . . .
H38A H 0.4193 0.6545 0.2949 0.019 Uiso 1 1 calc R U . . .
C39 C 0.2199(5) 0.2699(5) 0.3108(2) 0.0161(14) Uani 1 1 d . . . . .
C40 C 0.2780(5) 0.2832(5) 0.2725(2) 0.0220(16) Uani 1 1 d . . . . .
H40A H 0.3230 0.3369 0.2721 0.026 Uiso 1 1 calc R U . . .
C41 C 0.2714(5) 0.2197(5) 0.2352(3) 0.0245(16) Uani 1 1 d . . . . .
H41A H 0.3124 0.2289 0.2095 0.029 Uiso 1 1 calc R U . . .
C42 C 0.2049(5) 0.1428(5) 0.2353(2) 0.0236(16) Uani 1 1 d . . . . .
C43 C 0.1461(5) 0.1289(6) 0.2729(3) 0.0246(16) Uani 1 1 d . . . . .
H43A H 0.1004 0.0759 0.2728 0.030 Uiso 1 1 calc R U . . .
C44 C 0.1533(5) 0.1913(5) 0.3105(2) 0.0181(15) Uani 1 1 d . . . . .
H44A H 0.1128 0.1810 0.3363 0.022 Uiso 1 1 calc R U . . .
C45 C -0.0245(5) 0.0177(6) 0.6163(2) 0.032(2) Uani 1 1 d D . . . .
F1A F -0.1177(18) 0.013(4) 0.6005(18) 0.037(6) Uani 0.095(3) 1 d D U P A 1
F2A F 0.011(3) -0.0739(18) 0.6144(18) 0.044(6) Uani 0.095(3) 1 d D U P A 1
F3A F -0.034(4) 0.043(4) 0.6608(8) 0.044(6) Uani 0.095(3) 1 d D U P A 1
F1B F -0.0763(6) 0.0586(6) 0.6517(3) 0.038(2) Uani 0.667(3) 1 d D U P A 2
F2B F -0.0836(8) -0.0410(8) 0.5924(3) 0.056(3) Uani 0.667(3) 1 d D U P A 2
F3B F 0.0401(7) -0.0399(7) 0.6385(3) 0.028(2) Uani 0.667(3) 1 d D U P A 2
F1C F -0.1114(13) 0.0409(19) 0.6307(10) 0.049(5) Uani 0.238(3) 1 d D U P A 3
F2C F -0.0358(17) -0.0615(15) 0.5871(8) 0.034(5) Uani 0.238(3) 1 d D U P A 3
F3C F 0.029(2) -0.021(3) 0.6507(8) 0.042(5) Uani 0.238(3) 1 d D U P A 3
C46 C 0.3275(6) 0.9597(6) 0.6709(2) 0.0264(17) Uani 1 1 d . . . . .
F4 F 0.3047(5) 0.9362(4) 0.71291(16) 0.0617(18) Uani 1 1 d . . . . .
F5 F 0.4238(4) 0.9667(5) 0.6722(2) 0.0600(17) Uani 1 1 d . . . . .
F6 F 0.2977(5) 1.0490(4) 0.6617(2) 0.071(2) Uani 1 1 d . . . . .
C47 C 0.4501(5) 0.9506(5) 0.2227(2) 0.0234(16) Uani 1 1 d . . . . .
F7 F 0.4222(3) 1.0446(3) 0.22739(16) 0.0369(12) Uani 1 1 d . . . . .
F8 F 0.5471(3) 0.9511(4) 0.22358(18) 0.0407(12) Uani 1 1 d . . . . .
F9 F 0.4239(4) 0.9223(4) 0.18045(15) 0.0492(14) Uani 1 1 d . . . . .
C48 C 0.1923(6) 0.0732(6) 0.1944(3) 0.0322(19) Uani 1 1 d . . . . .
F10 F 0.2524(4) 0.0959(4) 0.16065(15) 0.0421(12) Uani 1 1 d . . . . .
F11 F 0.1027(4) 0.0802(4) 0.17658(17) 0.0511(14) Uani 1 1 d . . . . .
F12 F 0.2067(4) -0.0203(3) 0.20564(16) 0.0404(12) Uani 1 1 d . . . . .
C49 C 0.4529(8) 0.4034(11) 0.4210(5) 0.087(4) Uani 1 1 d . . . . .
H49A H 0.4078 0.3516 0.4100 0.130 Uiso 1 1 calc R U . . .
H49B H 0.5084 0.3724 0.4371 0.130 Uiso 1 1 calc R U . . .
H49C H 0.4760 0.4417 0.3945 0.130 Uiso 1 1 calc R U . . .
O1 O 0.4038(4) 0.4685(4) 0.45198(18) 0.0284(12) Uani 1 1 d . . . . .
H1 H 0.4343 0.4945 0.4748 0.034 Uiso 1 1 d R U . . .
O2 O 0.5486(5) 0.6016(6) 0.4602(3) 0.061(2) Uani 1 1 d . . . . .
H2 H 0.5625 0.6010 0.4890 0.092 Uiso 1 1 d R U . . .
C50 C 0.6109(8) 0.6034(10) 0.4217(4) 0.068(3) Uani 1 1 d . . . . .
H50A H 0.5716 0.6064 0.3931 0.102 Uiso 1 1 calc R U . . .
H50B H 0.6509 0.5430 0.4216 0.102 Uiso 1 1 calc R U . . .
H50C H 0.6531 0.6621 0.4237 0.102 Uiso 1 1 calc R U . . .

loop_
_atom_site_aniso_label
_atom_site_aniso_U_11
_atom_site_aniso_U_22
_atom_site_aniso_U_33
_atom_site_aniso_U_23
_atom_site_aniso_U_13
_atom_site_aniso_U_12
Zn1 0.0243(4) 0.0110(4) 0.0128(4) 0.0010(3) 0.0030(3) -0.0032(3)
I1 0.0331(3) 0.0181(2) 0.0249(2) -0.0049(2) -0.0022(2) 0.0053(2)
I2 0.0314(3) 0.0157(2) 0.0248(2) 0.00690(19) -0.00220(19) -0.0013(2)
I3 0.0224(2) 0.0224(3) 0.0327(3) 0.0058(2) 0.0088(2) -0.0031(2)
I4 0.0257(2) 0.0206(2) 0.0230(2) -0.00075(19) 0.00860(19) 0.00043(19)
I5 0.0246(2) 0.0273(3) 0.0184(2) -0.0040(2) -0.00038(18) -0.0105(2)
I6 0.0244(2) 0.0220(2) 0.0203(2) 0.00268(19) 0.00208(18) -0.01018(19)
I7 0.0291(3) 0.0184(2) 0.0248(2) 0.0042(2) -0.0078(2) 0.0003(2)
I8 0.0261(2) 0.0214(2) 0.0221(2) -0.00311(19) -0.00686(19) -0.00206(19)
N1 0.025(3) 0.014(3) 0.013(3) 0.001(2) 0.004(2) -0.001(2)
N2 0.023(3) 0.010(3) 0.013(3) 0.003(2) 0.000(2) -0.006(2)
N3 0.016(3) 0.011(3) 0.014(3) 0.003(2) 0.003(2) -0.003(2)
N4 0.016(3) 0.014(3) 0.014(3) -0.003(2) 0.002(2) -0.005(2)
C1 0.021(3) 0.009(3) 0.017(3) -0.002(3) -0.001(3) -0.006(3)
C2 0.022(4) 0.014(4) 0.022(4) -0.004(3) -0.002(3) -0.003(3)
C3 0.026(4) 0.015(4) 0.019(4) 0.003(3) -0.001(3) -0.001(3)
C4 0.017(3) 0.015(3) 0.018(3) 0.002(3) 0.001(3) -0.003(3)
C5 0.022(4) 0.016(4) 0.015(3) 0.002(3) -0.002(3) -0.006(3)
C6 0.019(3) 0.014(3) 0.016(3) 0.000(3) -0.001(3) -0.004(3)
C7 0.014(3) 0.016(4) 0.018(3) 0.002(3) 0.000(3) -0.003(3)
C8 0.018(3) 0.015(3) 0.011(3) 0.001(3) 0.004(3) 0.004(3)
C9 0.024(4) 0.014(3) 0.011(3) 0.001(3) 0.001(3) 0.000(3)
C10 0.019(3) 0.012(3) 0.014(3) 0.003(3) -0.006(3) -0.001(3)
C11 0.018(3) 0.013(3) 0.016(3) 0.000(3) -0.004(3) 0.000(3)
C12 0.017(3) 0.016(4) 0.020(4) 0.003(3) -0.002(3) 0.000(3)
C13 0.016(3) 0.010(3) 0.018(3) 0.000(3) 0.004(3) -0.003(3)
C14 0.017(3) 0.012(3) 0.018(3) 0.003(3) 0.001(3) 0.003(3)
C15 0.015(3) 0.014(3) 0.014(3) 0.003(3) 0.003(3) 0.000(3)
C16 0.018(3) 0.014(3) 0.012(3) 0.002(3) 0.007(3) 0.003(3)
C17 0.020(3) 0.015(3) 0.011(3) 0.002(3) 0.000(3) -0.001(3)
C18 0.019(3) 0.010(3) 0.015(3) -0.002(3) 0.001(3) -0.001(3)
C19 0.020(4) 0.014(4) 0.015(3) -0.001(3) 0.003(3) -0.006(3)
C20 0.014(3) 0.015(3) 0.016(3) -0.003(3) 0.000(3) -0.008(3)
C21 0.019(3) 0.012(3) 0.019(3) 0.002(3) 0.006(3) -0.001(3)
C22 0.029(4) 0.018(4) 0.019(4) 0.004(3) -0.004(3) -0.005(3)
C23 0.026(4) 0.026(4) 0.028(4) 0.002(3) -0.007(3) -0.012(3)
C24 0.026(4) 0.010(3) 0.029(4) 0.004(3) 0.004(3) -0.008(3)
C25 0.026(4) 0.018(4) 0.016(3) 0.001(3) 0.001(3) 0.001(3)
C26 0.017(3) 0.020(4) 0.022(4) -0.001(3) -0.002(3) -0.004(3)
C27 0.019(3) 0.020(4) 0.010(3) -0.004(3) 0.000(3) -0.008(3)
C28 0.027(4) 0.013(4) 0.016(3) 0.001(3) 0.000(3) 0.000(3)
C29 0.026(4) 0.017(4) 0.017(4) -0.003(3) -0.002(3) -0.002(3)
C30 0.023(4) 0.024(4) 0.016(3) -0.005(3) 0.000(3) 0.001(3)
C31 0.029(4) 0.014(4) 0.019(4) -0.001(3) 0.007(3) 0.005(3)
C32 0.020(3) 0.015(4) 0.018(3) -0.001(3) 0.000(3) -0.002(3)
C33 0.014(3) 0.014(3) 0.009(3) 0.001(3) 0.001(2) -0.005(3)
C34 0.020(3) 0.013(3) 0.015(3) 0.002(3) 0.004(3) -0.001(3)
C35 0.026(4) 0.010(3) 0.020(4) 0.003(3) -0.002(3) -0.003(3)
C36 0.021(4) 0.018(4) 0.017(3) 0.003(3) -0.003(3) -0.005(3)
C37 0.018(4) 0.020(4) 0.018(4) -0.002(3) 0.006(3) -0.003(3)
C38 0.017(3) 0.009(3) 0.022(4) 0.001(3) 0.002(3) -0.001(3)
C39 0.021(4) 0.011(3) 0.017(3) -0.002(3) 0.002(3) -0.002(3)
C40 0.027(4) 0.014(4) 0.024(4) -0.001(3) 0.004(3) 0.000(3)
C41 0.029(4) 0.021(4) 0.023(4) 0.000(3) 0.007(3) -0.004(3)
C42 0.033(4) 0.015(4) 0.023(4) -0.001(3) -0.002(3) 0.004(3)
C43 0.027(4) 0.019(4) 0.028(4) 0.000(3) -0.003(3) -0.010(3)
C44 0.025(4) 0.010(3) 0.019(4) 0.002(3) 0.000(3) -0.002(3)
C45 0.033(5) 0.040(5) 0.024(4) 0.011(4) -0.001(3) -0.019(4)
F1A 0.036(11) 0.043(11) 0.032(11) 0.025(11) 0.001(10) -0.016(10)
F2A 0.050(11) 0.045(11) 0.039(11) 0.016(10) 0.004(10) -0.022(10)
F3A 0.043(11) 0.050(11) 0.040(11) 0.027(10) 0.014(10) -0.005(10)
F1B 0.023(4) 0.048(5) 0.043(5) 0.031(4) 0.017(3) 0.013(4)
F2B 0.066(7) 0.062(6) 0.041(5) 0.027(4) -0.016(5) -0.056(6)
F3B 0.040(4) 0.020(4) 0.023(4) 0.009(4) 0.013(4) 0.000(3)
F1C 0.039(9) 0.059(9) 0.050(10) 0.037(9) 0.011(8) -0.010(9)
F2C 0.037(10) 0.034(8) 0.031(8) 0.013(7) -0.004(9) -0.032(8)
F3C 0.049(9) 0.045(10) 0.034(10) 0.018(9) 0.014(9) -0.004(8)
C46 0.036(5) 0.026(4) 0.017(4) -0.001(3) 0.001(3) 0.003(3)
F4 0.107(5) 0.057(4) 0.021(3) -0.018(2) 0.015(3) -0.048(3)
F5 0.045(3) 0.069(4) 0.066(4) -0.043(3) 0.012(3) -0.024(3)
F6 0.122(6) 0.024(3) 0.065(4) -0.022(3) -0.042(4) 0.017(3)
C47 0.030(4) 0.019(4) 0.022(4) 0.000(3) 0.006(3) -0.007(3)
F7 0.046(3) 0.019(2) 0.047(3) 0.014(2) 0.020(2) 0.000(2)
F8 0.030(3) 0.035(3) 0.058(3) 0.018(2) 0.016(2) -0.004(2)
F9 0.088(4) 0.042(3) 0.018(2) 0.005(2) 0.004(2) -0.027(3)
C48 0.040(5) 0.034(5) 0.023(4) 0.000(4) -0.006(4) 0.003(4)
F10 0.070(4) 0.036(3) 0.020(2) -0.007(2) 0.006(2) 0.002(3)
F11 0.056(3) 0.057(4) 0.040(3) -0.021(3) -0.022(3) 0.014(3)
F12 0.063(3) 0.024(3) 0.034(3) -0.014(2) -0.012(2) 0.004(2)
C49 0.038(6) 0.116(12) 0.108(11) -0.015(9) 0.018(7) 0.026(7)
O1 0.023(3) 0.033(3) 0.030(3) 0.000(2) 0.001(2) -0.004(2)
O2 0.057(5) 0.066(5) 0.061(5) 0.011(4) 0.003(4) 0.001(4)
C50 0.054(7) 0.077(9) 0.073(8) 0.015(7) 0.012(6) 0.001(6)

loop_
_atom_type_symbol
_atom_type_description
_atom_type_scat_dispersion_real
_atom_type_scat_dispersion_imag
_atom_type_scat_source
C C 0.0040 0.0020 'Calculated using XDISP in WinGX (Farrugia, 1999)'
H H 0.0000 0.0000 'Calculated using XDISP in WinGX (Farrugia, 1999)'
N N 0.0076 0.0040 'Calculated using XDISP in WinGX (Farrugia, 1999)'
O O 0.0132 0.0074 'Calculated using XDISP in WinGX (Farrugia, 1999)'
F F 0.0211 0.0125 'Calculated using XDISP in WinGX (Farrugia, 1999)'
Zn Zn 0.2282 1.6718 'Calculated using XDISP in WinGX (Farrugia, 1999)'
I I -0.3071 2.1212 'Calculated using XDISP in WinGX (Farrugia, 1999)'

loop_
_geom_angle_atom_site_label_1
_geom_angle_atom_site_label_2
_geom_angle_atom_site_label_3
_geom_angle
N2 Zn1 N1 88.9(2)
N2 Zn1 N3 90.4(2)
N1 Zn1 N3 168.7(2)
N2 Zn1 N4 161.4(2)
N1 Zn1 N4 88.3(2)
N3 Zn1 N4 88.7(2)
N2 Zn1 O1 99.7(2)
N1 Zn1 O1 96.1(2)
N3 Zn1 O1 95.1(2)
N4 Zn1 O1 98.8(2)
C4 N1 C1 107.8(6)
C4 N1 Zn1 121.9(4)
C1 N1 Zn1 120.2(4)
C9 N2 C6 108.3(5)
C9 N2 Zn1 123.1(4)
C6 N2 Zn1 124.0(4)
C11 N3 C14 108.8(5)
C11 N3 Zn1 120.0(4)
C14 N3 Zn1 120.5(4)
C16 N4 C19 107.7(5)
C16 N4 Zn1 122.3(4)
C19 N4 Zn1 123.0(4)
N1 C1 C20 120.8(6)
N1 C1 C2 108.4(6)
C20 C1 C2 130.0(6)
C3 C2 C1 107.3(6)
C3 C2 I1 124.6(5)
C1 C2 I1 126.4(5)
C2 C3 C4 106.6(6)
C2 C3 I2 123.6(5)
C4 C3 I2 129.3(5)
N1 C4 C5 121.6(6)
N1 C4 C3 109.2(6)
C5 C4 C3 129.0(6)
C6 C5 C4 123.0(6)
C6 C5 C21 120.1(6)
C4 C5 C21 116.8(6)
N2 C6 C5 122.9(6)
N2 C6 C7 108.5(6)
C5 C6 C7 128.5(6)
C8 C7 C6 107.1(6)
C8 C7 I3 125.4(5)
C6 C7 I3 126.0(5)
C7 C8 C9 108.2(6)
C7 C8 I4 123.2(5)
C9 C8 I4 128.2(5)
N2 C9 C10 123.3(6)
N2 C9 C8 107.6(6)
C10 C9 C8 129.1(6)
C11 C10 C9 124.1(6)
C11 C10 C27 117.8(6)
C9 C10 C27 118.1(6)
N3 C11 C10 122.2(6)
N3 C11 C12 108.8(6)
C10 C11 C12 128.9(6)
C13 C12 C11 107.0(6)
C13 C12 I5 122.6(5)
C11 C12 I5 129.3(5)
C12 C13 C14 108.0(6)
C12 C13 I6 124.0(5)
C14 C13 I6 127.3(5)
N3 C14 C15 122.3(6)
N3 C14 C13 107.2(6)
C15 C14 C13 130.4(6)
C14 C15 C16 123.2(6)
C14 C15 C33 120.8(6)
C16 C15 C33 115.9(6)
N4 C16 C15 121.7(6)
N4 C16 C17 108.8(6)
C15 C16 C17 129.3(6)
C18 C17 C16 107.1(6)
C18 C17 I7 125.1(5)
C16 C17 I7 126.7(5)
C17 C18 C19 107.3(6)
C17 C18 I8 125.1(5)
C19 C18 I8 126.6(5)
N4 C19 C20 121.4(6)
N4 C19 C18 108.8(6)
C20 C19 C18 129.7(6)
C1 C20 C19 123.0(6)
C1 C20 C39 119.1(6)
C19 C20 C39 117.9(6)
C26 C21 C22 117.6(6)
C26 C21 C5 123.2(6)
C22 C21 C5 119.3(6)
C23 C22 C21 121.1(7)
C23 C22 H22A 119.4
C21 C22 H22A 119.4
C24 C23 C22 118.5(7)
C24 C23 H23A 120.8
C22 C23 H23A 120.8
C23 C24 C25 121.9(6)
C23 C24 C45 119.3(6)
C25 C24 C45 118.8(6)
C26 C25 C24 118.9(6)
C26 C25 H25A 120.5
C24 C25 H25A 120.5
C25 C26 C21 122.0(6)
C25 C26 H26A 119.0
C21 C26 H26A 119.0
C28 C27 C32 118.3(6)
C28 C27 C10 120.4(6)
C32 C27 C10 121.1(6)
C29 C28 C27 120.5(6)
C29 C28 H28A 119.8
C27 C28 H28A 119.8
C30 C29 C28 120.2(7)
C30 C29 H29A 119.9
C28 C29 H29A 119.9
C29 C30 C31 120.4(7)
C29 C30 C46 119.6(6)
C31 C30 C46 119.9(7)
C32 C31 C30 119.7(7)
C32 C31 H31A 120.2
C30 C31 H31A 120.2
C31 C32 C27 120.7(6)
C31 C32 H32A 119.6
C27 C32 H32A 119.6
C34 C33 C38 119.8(6)
C34 C33 C15 121.5(6)
C38 C33 C15 118.7(6)
C33 C34 C35 120.0(6)
C33 C34 H34A 120.0
C35 C34 H34A 120.0
C36 C35 C34 119.3(6)
C36 C35 H35A 120.4
C34 C35 H35A 120.4
C37 C36 C35 120.9(6)
C37 C36 C47 119.2(6)
C35 C36 C47 119.8(6)
C38 C37 C36 119.1(6)
C38 C37 H37A 120.5
C36 C37 H37A 120.5
C37 C38 C33 120.9(6)
C37 C38 H38A 119.6
C33 C38 H38A 119.6
C40 C39 C44 118.5(6)
C40 C39 C20 120.4(6)
C44 C39 C20 120.9(6)
C41 C40 C39 121.0(7)
C41 C40 H40A 119.5
C39 C40 H40A 119.5
C40 C41 C42 119.6(7)
C40 C41 H41A 120.2
C42 C41 H41A 120.2
C41 C42 C43 120.1(7)
C41 C42 C48 121.7(7)
C43 C42 C48 118.2(7)
C44 C43 C42 120.4(7)
C44 C43 H43A 119.8
C42 C43 H43A 119.8
C43 C44 C39 120.3(6)
C43 C44 H44A 119.9
C39 C44 H44A 119.9
F1C C45 F3C 110.4(15)
F2B C45 F3B 107.7(9)
F2A C45 F3A 109(2)
F2A C45 F1A 107(2)
F3A C45 F1A 103(2)
F1C C45 F2C 106.8(14)
F3C C45 F2C 102.5(16)
F2B C45 F1B 107.9(8)
F3B C45 F1B 102.9(7)
F1C C45 C24 113.9(12)
F2B C45 C24 114.5(7)
F2A C45 C24 119(2)
F3C C45 C24 116.2(18)
F3B C45 C24 112.6(7)
F3A C45 C24 113(2)
F1A C45 C24 105(2)
F2C C45 C24 105.9(12)
F1B C45 C24 110.4(7)
F6 C46 F4 109.8(7)
F6 C46 F5 104.6(7)
F4 C46 F5 104.4(7)
F6 C46 C30 113.9(6)
F4 C46 C30 113.1(7)
F5 C46 C30 110.2(6)
F9 C47 F7 107.0(6)
F9 C47 F8 105.9(6)
F7 C47 F8 106.6(6)
F9 C47 C36 112.1(6)
F7 C47 C36 112.9(6)
F8 C47 C36 111.9(6)
F12 C48 F10 108.0(7)
F12 C48 F11 107.4(7)
F10 C48 F11 106.4(6)
F12 C48 C42 112.5(6)
F10 C48 C42 111.7(7)
F11 C48 C42 110.5(7)
O1 C49 H49A 109.5
O1 C49 H49B 109.5
H49A C49 H49B 109.5
O1 C49 H49C 109.5
H49A C49 H49C 109.5
H49B C49 H49C 109.5
C49 O1 Zn1 119.9(6)
C49 O1 H1 120.4
Zn1 O1 H1 119.7
C50 O2 H2 129.9
O2 C50 H50A 109.5
O2 C50 H50B 109.5
H50A C50 H50B 109.5
O2 C50 H50C 109.5
H50A C50 H50C 109.5
H50B C50 H50C 109.5

loop_
_geom_bond_atom_site_label_1
_geom_bond_atom_site_label_2
_geom_bond_distance
Zn1 N2 2.049(5)
Zn1 N1 2.053(6)
Zn1 N3 2.055(5)
Zn1 N4 2.068(5)
Zn1 O1 2.131(5)
I1 C2 2.062(7)
I2 C3 2.065(7)
I3 C7 2.070(6)
I4 C8 2.085(6)
I5 C12 2.077(7)
I6 C13 2.080(6)
I7 C17 2.078(7)
I8 C18 2.077(6)
N1 C4 1.354(8)
N1 C1 1.374(8)
N2 C9 1.374(8)
N2 C6 1.375(8)
N3 C11 1.368(8)
N3 C14 1.372(8)
N4 C16 1.362(8)
N4 C19 1.376(8)
C1 C20 1.406(9)
C1 C2 1.438(9)
C2 C3 1.362(10)
C3 C4 1.446(10)
C4 C5 1.418(9)
C5 C6 1.410(10)
C5 C21 1.466(9)
C6 C7 1.450(9)
C7 C8 1.347(9)
C8 C9 1.456(9)
C9 C10 1.416(9)
C10 C11 1.414(9)
C10 C27 1.479(9)
C11 C12 1.444(9)
C12 C13 1.355(9)
C13 C14 1.461(9)
C14 C15 1.387(9)
C15 C16 1.409(9)
C15 C33 1.506(9)
C16 C17 1.448(9)
C17 C18 1.358(9)
C18 C19 1.437(9)
C19 C20 1.412(9)
C20 C39 1.479(9)
C21 C26 1.396(9)
C21 C22 1.417(10)
C22 C23 1.393(10)
C22 H22A 0.9500
C23 C24 1.376(10)
C23 H23A 0.9500
C24 C25 1.396(10)
C24 C45 1.502(10)
C25 C26 1.367(10)
C25 H25A 0.9500
C26 H26A 0.9500
C27 C28 1.399(9)
C27 C32 1.405(10)
C28 C29 1.385(9)
C28 H28A 0.9500
C29 C30 1.378(10)
C29 H29A 0.9500
C30 C31 1.386(10)
C30 C46 1.516(10)
C31 C32 1.383(9)
C31 H31A 0.9500
C32 H32A 0.9500
C33 C34 1.374(9)
C33 C38 1.389(9)
C34 C35 1.395(9)
C34 H34A 0.9500
C35 C36 1.384(10)
C35 H35A 0.9500
C36 C37 1.383(10)
C36 C47 1.514(9)
C37 C38 1.373(9)
C37 H37A 0.9500
C38 H38A 0.9500
C39 C40 1.390(9)
C39 C44 1.396(9)
C40 C41 1.378(10)
C40 H40A 0.9500
C41 C42 1.380(10)
C41 H41A 0.9500
C42 C43 1.380(10)
C42 C48 1.515(11)
C43 C44 1.374(10)
C43 H43A 0.9500
C44 H44A 0.9500
C45 F1C 1.311(13)
C45 F2B 1.319(9)
C45 F2A 1.325(15)
C45 F3C 1.329(14)
C45 F3B 1.333(9)
C45 F3A 1.342(15)
C45 F1A 1.353(15)
C45 F2C 1.365(13)
C45 F1B 1.372(9)
C46 F6 1.293(9)
C46 F4 1.299(9)
C46 F5 1.326(9)
C47 F9 1.325(8)
C47 F7 1.326(8)
C47 F8 1.332(9)
C48 F12 1.310(9)
C48 F10 1.327(9)
C48 F11 1.330(9)
C49 O1 1.431(12)
C49 H49A 0.9800
C49 H49B 0.9800
C49 H49C 0.9800
O1 H1 0.8500
O2 C50 1.419(12)
O2 H2 0.8501
C50 H50A 0.9800
C50 H50B 0.9800
C50 H50C 0.9800
